data_7059615
loop_
_publ_author_name
'Wang, Wen-Min'
'Huai, Lei'
'Wang, Xi-Wen'
'Jiang, Kai-Jun'
'Shen, Hai-Yun'
'Gao, Hong-Ling'
'Fang, Ming'
'Cui, Jian-Zhong'

_publ_section_title
;
 Structures, magnetic refrigeration and single molecule-magnet behavior of
 five rhombus-shaped tetranuclear Ln(iii)-based clusters
;
_journal_issue 25
_journal_name_full 'New Journal of Chemistry'
_journal_page_first 10266
_journal_page_last 10274
_journal_paper_doi 10.1039/D0NJ01969K
_journal_volume 44
_journal_year 2020
_chemical_formula_moiety 'C104 H84 Er4 N12 O16 S6, 2(C2 H3 N)'
_chemical_formula_sum 'C108 H90 Er4 N14 O16 S6'
_chemical_formula_weight 2701.33
_space_group_crystal_system monoclinic
_space_group_IT_number 14
_space_group_name_Hall '-P 2yn'
_space_group_name_H-M_alt 'P 1 21/n 1'
_atom_sites_solution_hydrogens mixed
_audit_creation_date 2020-05-09
_audit_creation_method
;
Olex2 1.2
(compiled 2018.05.29 svn.r3508 for OlexSys, GUI svn.r5506)
;
_audit_update_record
;
2020-05-12 deposited with the CCDC.	2020-05-15 downloaded from the CCDC.
;
_cell_angle_alpha 90
_cell_angle_beta 102.961(2)
_cell_angle_gamma 90
_cell_formula_units_Z 2
_cell_length_a 15.189(2)
_cell_length_b 12.7422(19)
_cell_length_c 28.246(4)
_cell_measurement_reflns_used 9042
_cell_measurement_temperature 113(2)
_cell_measurement_theta_max 27.5
_cell_measurement_theta_min 3.1
_cell_volume 5327.5(13)
_computing_data_collection 'Bruker XSCANS'
_computing_molecular_graphics 'Olex2 (Dolomanov et al., 2009)'
_computing_publication_material 'Olex2 (Dolomanov et al., 2009)'
_computing_structure_refinement 'XL (Sheldrick, 2008)'
_computing_structure_solution 'Bruker SHELXTL'
_diffrn_ambient_temperature 113.15
_diffrn_measured_fraction_theta_full 0.994
_diffrn_measured_fraction_theta_max 0.977
_diffrn_measurement_device_type 'Bruker P4'
_diffrn_measurement_method '\w scans'
_diffrn_radiation_monochromator graphite
_diffrn_radiation_type MoK\a
_diffrn_radiation_wavelength 0.71073
_diffrn_reflns_av_R_equivalents 0.1515
_diffrn_reflns_av_unetI/netI 0.1425
_diffrn_reflns_Laue_measured_fraction_full 0.994
_diffrn_reflns_Laue_measured_fraction_max 0.977
_diffrn_reflns_limit_h_max 19
_diffrn_reflns_limit_h_min -19
_diffrn_reflns_limit_k_max 16
_diffrn_reflns_limit_k_min -16
_diffrn_reflns_limit_l_max 36
_diffrn_reflns_limit_l_min -36
_diffrn_reflns_number 46259
_diffrn_reflns_point_group_measured_fraction_full 0.994
_diffrn_reflns_point_group_measured_fraction_max 0.977
_diffrn_reflns_theta_full 25.242
_diffrn_reflns_theta_max 27.685
_diffrn_reflns_theta_min 3.125
_exptl_absorpt_coefficient_mu 3.307
_exptl_absorpt_correction_T_max 27.5
_exptl_absorpt_correction_T_min 3.1
_exptl_absorpt_correction_type multi-scan
_exptl_crystal_colour Colorless
_exptl_crystal_density_diffrn 1.684
_exptl_crystal_density_method "'not measured'"
_exptl_crystal_description Prism
_exptl_crystal_F_000 2664
_exptl_crystal_size_max 0.2
_exptl_crystal_size_mid 0.16
_exptl_crystal_size_min 0.12
_refine_diff_density_max 1.919
_refine_diff_density_min -1.617
_refine_diff_density_rms 0.155
_refine_ls_extinction_method none
_refine_ls_goodness_of_fit_ref 1.013
_refine_ls_hydrogen_treatment mixed
_refine_ls_matrix_type full
_refine_ls_number_parameters 676
_refine_ls_number_reflns 12173
_refine_ls_number_restraints 72
_refine_ls_restrained_S_all 1.033
_refine_ls_R_factor_all 0.0463
_refine_ls_R_factor_gt 0.0357
_refine_ls_shift/su_max 0.003
_refine_ls_shift/su_mean 0.000
_refine_ls_structure_factor_coef Fsqd
_refine_ls_weighting_details 'w=1/[\s^2^(Fo^2^)+(0.0394P)^2^] where P=(Fo^2^+2Fc^2^)/3'
_refine_ls_weighting_scheme calc
_refine_ls_wR_factor_gt 0.0813
_refine_ls_wR_factor_ref 0.0832
_reflns_Friedel_coverage 0.000
_reflns_number_gt 9974
_reflns_number_total 12173
_reflns_threshold_expression 'I > 2\s(I)'
_cod_data_source_file d0nj01969k2.cif
_cod_data_source_block 5
_cod_depositor_comments
;Adding full bibliography for 7059614--7059618.cif.

 Adding full bibliography for 7059614--7059618.cif.
;
_cod_original_cell_volume 5327.3(14)
_cod_database_code 7059615
_shelx_shelxl_version_number 2018/3
_shelx_space_group_comment
;
The symmetry employed for this shelxl refinement is uniquely defined
by the following loop, which should always be used as a source of
symmetry information in preference to the above space-group names.
They are only intended as comments.
;
_shelx_estimated_absorpt_t_max 0.692
_shelx_estimated_absorpt_t_min 0.558
_olex2_refinement_description
;
1. Fixed Uiso
 At 1.2 times of:
  All C(H) groups
 At 1.5 times of:
  All C(H,H,H) groups
2. Restrained distances
 N4-C24 = N4-C24'
 1.29 with sigma of 0.01
 H8-O8
 0.82 with sigma of 0.02
 C24-C25 = C24'-C25'
 1.5 with sigma of 0.01
 S2-C25 = S2-C28 = S2'-C25' = S2'-C28'
 1.72 with sigma of 0.01
 C27-C28 = C27'-C28'
 1.44 with sigma of 0.01
 C25'-C26' = C27'-C28' = C25-C26 = C27-C28
 1.37 with sigma of 0.01
 N7-C53
 1.12 with sigma of 0.01
 N7-C54
 2.66 with sigma of 0.01
 C1AA-C0AA
 1.25 with sigma of 0.02
 C53-C54
 1.25 with sigma of 0.02
 C26'-N2AA_$1
 2.2 with sigma of 0.02
 H26'-N2AA_$1
 2.2 with sigma of 0.02
3. Rigid bond restraints
 C54, C53, N7
 with sigma for 1-2 distances of 0.01 and sigma for 1-3 distances of 0.01
4. Uiso/Uaniso restraints and constraints
Uanis(S2') \\sim Ueq, Uanis(C25') \\sim Ueq, Uanis(C26') \\sim Ueq, Uanis(C27')
\\sim Ueq: with sigma of 0.01 and sigma for terminal atoms of 0.02
Uanis(C28') \\sim Ueq: with sigma of 0.01 and sigma for terminal atoms of 0.02
Uanis(N7) \\sim Ueq, Uanis(C53) \\sim Ueq, Uanis(C54) \\sim Ueq: with sigma of
0.001 and sigma for terminal atoms of 0.002
Uanis(C25) = Uanis(C26) = Uanis(C27) = Uanis(C28) = Uanis(S2) = Uanis(C25') =
Uanis(S2') = Uanis(C28') = Uanis(C27') = Uanis(C26')
Uanis(N2AA) = Uanis(C1AA) = Uanis(C0AA) = Uanis(C54) = Uanis(C53) = Uanis(N7)
5. Others
 Sof(S2')=Sof(C24')=Sof(H24')=Sof(C25')=Sof(C26')=Sof(H26')=Sof(C27')=
 Sof(H27')=Sof(C28')=Sof(H28')=1-FVAR(1)
 Sof(S2)=Sof(C24)=Sof(H24)=Sof(C25)=Sof(C26)=Sof(H26)=Sof(C27)=Sof(H27)=
 Sof(C28)=Sof(H28)=FVAR(1)
 Sof(C0AA)=Sof(H0AA)=Sof(H0AB)=Sof(H0AC)=Sof(N2AA)=Sof(C1AA)=1-FVAR(2)
 Sof(N7)=Sof(C53)=Sof(C54)=Sof(H54A)=Sof(H54B)=Sof(H54C)=FVAR(2)
6.a Aromatic/amide H refined with riding coordinates:
 C1(H1), C2(H2), C3(H3), C6(H6), C7(H7), C10(H10), C12(H12), C13(H13),
 C14(H14), C15(H15), C16(H16), C17(H17), C20(H20), C21(H21), C24(H24), C26(H26),
  C27(H27), C28(H28), C24'(H24'), C26'(H26'), C27'(H27'), C28'(H28'), C29(H29),
 C30(H30), C31(H31), C34(H34), C35(H35), C38(H38), C40(H40), C41(H41), C42(H42),
  C45(H45), C50(H50)
6.b Idealised Me refined as rotating group:
 C43(H43A,H43B,H43C), C47(H47A,H47B,H47C), C48(H48A,H48B,H48C), C52(H52A,H52B,
 H52C), C54(H54A,H54B,H54C), C0AA(H0AA,H0AB,H0AC)
;
_olex2_submission_special_instructions 'No special instructions were received'

loop_
_space_group_symop_operation_xyz
'x, y, z'
'-x+1/2, y+1/2, -z+1/2'
'-x, -y, -z'
'x-1/2, -y-1/2, z-1/2'

loop_
_atom_site_label
_atom_site_type_symbol
_atom_site_fract_x
_atom_site_fract_y
_atom_site_fract_z
_atom_site_U_iso_or_equiv
_atom_site_adp_type
_atom_site_occupancy
_atom_site_site_symmetry_order
_atom_site_calc_flag
_atom_site_refinement_flags_posn
_atom_site_refinement_flags_adp
_atom_site_refinement_flags_occupancy
_atom_site_disorder_assembly
_atom_site_disorder_group
Er1 Er 1.01584(2) -0.67997(2) 0.57721(2) 0.01865(5) Uani 1 1 d . . . . .
Er2 Er 0.87830(2) -0.46792(2) 0.49837(2) 0.01835(5) Uani 1 1 d . . . . .
S1 S 1.58022(9) -1.11776(11) 0.66318(5) 0.0524(3) Uani 1 1 d . . . . .
S3 S 0.81384(10) -0.17451(10) 0.81451(4) 0.0481(3) Uani 1 1 d . . . . .
O1 O 1.14140(18) -0.69808(19) 0.54199(9) 0.0231(5) Uani 1 1 d . . . . .
O2 O 1.10056(18) -0.52437(18) 0.58181(8) 0.0224(5) Uani 1 1 d . . . . .
O3 O 0.90278(17) -0.55002(18) 0.57406(9) 0.0209(5) Uani 1 1 d . . . . .
O4 O 0.9241(2) -0.7763(2) 0.61421(10) 0.0301(6) Uani 1 1 d . . . . .
O5 O 0.95898(19) -0.80987(19) 0.52252(10) 0.0277(6) Uani 1 1 d . . . . .
O6 O 0.74121(18) -0.4327(2) 0.51557(10) 0.0285(6) Uani 1 1 d . . . . .
O7 O 0.78715(18) -0.6100(2) 0.47066(9) 0.0259(6) Uani 1 1 d . . . . .
O8 O 0.98060(17) -0.60298(18) 0.50206(8) 0.0179(5) Uani 1 1 d D . . . .
N1 N 1.1206(2) -0.8268(2) 0.61347(11) 0.0272(7) Uani 1 1 d . . . . .
N2 N 1.4068(2) -0.9980(3) 0.61184(14) 0.0351(8) Uani 1 1 d . . . . .
N3 N 1.0674(2) -0.6131(2) 0.66180(11) 0.0265(7) Uani 1 1 d . . . . .
N4 N 1.1195(3) -0.2854(3) 0.74975(12) 0.0383(9) Uani 1 1 d D . . . .
N5 N 0.9074(2) -0.3395(2) 0.56799(11) 0.0218(6) Uani 1 1 d . . . . .
N6 N 0.8569(2) -0.3065(3) 0.73187(11) 0.0304(8) Uani 1 1 d . . . . .
C1 C 1.1091(3) -0.8923(3) 0.64789(15) 0.0345(9) Uani 1 1 d . . . . .
H1 H 1.056315 -0.884892 0.660387 0.041 Uiso 1 1 calc R . . . .
C2 C 1.1703(3) -0.9718(3) 0.66689(15) 0.0380(10) Uani 1 1 d . . . . .
H2 H 1.158971 -1.016699 0.691728 0.046 Uiso 1 1 calc R . . . .
C3 C 1.2461(3) -0.9842(3) 0.64944(15) 0.0322(9) Uani 1 1 d . . . . .
H3 H 1.288477 -1.037604 0.662201 0.039 Uiso 1 1 calc R . . . .
C4 C 1.2617(3) -0.9175(3) 0.61231(13) 0.0261(8) Uani 1 1 d . . . . .
C5 C 1.3373(3) -0.9271(3) 0.59086(15) 0.0291(8) Uani 1 1 d . . . . .
C6 C 1.3429(3) -0.8604(3) 0.55360(16) 0.0332(9) Uani 1 1 d . . . . .
H6 H 1.393721 -0.866080 0.539334 0.040 Uiso 1 1 calc R . . . .
C7 C 1.2775(3) -0.7842(3) 0.53548(15) 0.0289(8) Uani 1 1 d . . . . .
H7 H 1.283718 -0.741740 0.508785 0.035 Uiso 1 1 calc R . . . .
C8 C 1.2040(3) -0.7704(3) 0.55615(13) 0.0232(8) Uani 1 1 d . . . . .
C9 C 1.1957(3) -0.8393(3) 0.59481(13) 0.0237(8) Uani 1 1 d . . . . .
C10 C 1.4536(3) -1.0396(3) 0.58428(18) 0.0373(10) Uani 1 1 d . . . . .
H10 H 1.433380 -1.031114 0.550149 0.045 Uiso 1 1 calc R . . . .
C11 C 1.5355(3) -1.0987(3) 0.60227(17) 0.0394(10) Uani 1 1 d . . . . .
C12 C 1.5920(4) -1.1384(4) 0.5754(2) 0.0528(13) Uani 1 1 d . . . . .
H12 H 1.579636 -1.135062 0.540900 0.063 Uiso 1 1 calc R . . . .
C13 C 1.6706(4) -1.1849(4) 0.6037(2) 0.0533(14) Uani 1 1 d . . . . .
H13 H 1.716390 -1.216379 0.590474 0.064 Uiso 1 1 calc R . . . .
C14 C 1.6737(4) -1.1797(4) 0.6517(2) 0.0525(13) Uani 1 1 d . . . . .
H14 H 1.721630 -1.206949 0.676151 0.063 Uiso 1 1 calc R . . . .
C15 C 1.0552(3) -0.6590(3) 0.70183(14) 0.0316(9) Uani 1 1 d . . . . .
H15 H 1.038919 -0.731117 0.700350 0.038 Uiso 1 1 calc R . . . .
C16 C 1.0651(3) -0.6065(3) 0.74637(14) 0.0340(9) Uani 1 1 d . . . . .
H16 H 1.059036 -0.643486 0.774668 0.041 Uiso 1 1 calc R . . . .
C17 C 1.0836(3) -0.5022(3) 0.74848(14) 0.0330(9) Uani 1 1 d . . . . .
H17 H 1.086577 -0.464599 0.777829 0.040 Uiso 1 1 calc R . . . .
C18 C 1.0984(3) -0.4497(3) 0.70674(13) 0.0278(8) Uani 1 1 d . . . . .
C19 C 1.1202(3) -0.3411(3) 0.70654(14) 0.0317(9) Uani 1 1 d . . . . .
C20 C 1.1350(3) -0.2979(3) 0.66412(15) 0.0334(9) Uani 1 1 d . . . . .
H20 H 1.148622 -0.225196 0.663465 0.040 Uiso 1 1 calc R . . . .
C21 C 1.1305(3) -0.3578(3) 0.62201(14) 0.0271(8) Uani 1 1 d . . . . .
H21 H 1.143541 -0.325617 0.594031 0.033 Uiso 1 1 calc R . . . .
C22 C 1.1074(3) -0.4634(3) 0.62044(13) 0.0239(8) Uani 1 1 d . . . . .
C23 C 1.0913(3) -0.5096(3) 0.66384(13) 0.0258(8) Uani 1 1 d . . . . .
S2 S 1.09635(12) -0.19000(11) 0.84380(5) 0.0482(4) Uani 0.842(2) 1 d D . P A 1
C24 C 1.1607(4) -0.2017(4) 0.76024(17) 0.0349(12) Uani 0.842(2) 1 d D . P A 1
H24 H 1.197291 -0.175793 0.739582 0.042 Uiso 0.842(2) 1 calc R . P A 1
C25 C 1.1548(5) -0.1416(4) 0.80337(19) 0.0482(4) Uani 0.842(2) 1 d D . P A 1
C26 C 1.1911(5) -0.0461(4) 0.8174(2) 0.0482(4) Uani 0.842(2) 1 d D . P A 1
H26 H 1.225139 -0.006600 0.799225 0.058 Uiso 0.842(2) 1 calc R . P A 1
C27 C 1.1733(4) -0.0119(5) 0.8614(2) 0.0482(4) Uani 0.842(2) 1 d D . P A 1
H27 H 1.194626 0.052512 0.876678 0.058 Uiso 0.842(2) 1 calc R . P A 1
C28 C 1.1211(4) -0.0824(4) 0.8802(2) 0.0482(4) Uani 0.842(2) 1 d D . P A 1
H28 H 1.101619 -0.072340 0.909565 0.058 Uiso 0.842(2) 1 calc R . P A 1
S2' S 1.1820(6) -0.1480(6) 0.8399(3) 0.0482(4) Uani 0.158(2) 1 d D U P A 2
C24' C 1.1017(18) -0.1863(8) 0.7424(7) 0.029(6) Uani 0.158(2) 1 d D . P A 2
H24' H 1.076712 -0.161627 0.710431 0.035 Uiso 0.158(2) 1 calc R . P A 2
C25' C 1.1202(18) -0.1109(18) 0.7839(5) 0.0482(4) Uani 0.158(2) 1 d D U P A 2
C26' C 1.0550(18) -0.0449(13) 0.7931(10) 0.0482(4) Uani 0.158(2) 1 d D U P A 2
H26' H 0.992335 -0.042746 0.778327 0.058 Uiso 0.158(2) 1 calc DR . P A 2
C27' C 1.115(2) 0.032(2) 0.8378(10) 0.0482(4) Uani 0.158(2) 1 d D U P A 2
H27' H 1.121031 0.106502 0.839129 0.058 Uiso 0.158(2) 1 calc R . P A 2
C28' C 1.155(3) -0.0437(18) 0.8724(8) 0.0482(4) Uani 0.158(2) 1 d D U P A 2
H28' H 1.164022 -0.038303 0.906706 0.058 Uiso 0.158(2) 1 calc R . P A 2
C29 C 0.9208(3) -0.2370(3) 0.56708(14) 0.0261(8) Uani 1 1 d . . . . .
H29 H 0.930753 -0.206442 0.538042 0.031 Uiso 1 1 calc R . . . .
C30 C 0.9209(3) -0.1712(3) 0.60683(15) 0.0291(9) Uani 1 1 d . . . . .
H30 H 0.933626 -0.098534 0.605045 0.035 Uiso 1 1 calc R . . . .
C31 C 0.9028(3) -0.2125(3) 0.64801(14) 0.0286(8) Uani 1 1 d . . . . .
H31 H 0.901116 -0.168251 0.674879 0.034 Uiso 1 1 calc R . . . .
C32 C 0.8865(3) -0.3207(3) 0.65073(13) 0.0235(8) Uani 1 1 d . . . . .
C33 C 0.8676(3) -0.3716(3) 0.69236(13) 0.0265(8) Uani 1 1 d . . . . .
C34 C 0.8558(3) -0.4777(3) 0.69191(13) 0.0288(9) Uani 1 1 d . . . . .
H34 H 0.840413 -0.510658 0.719102 0.035 Uiso 1 1 calc R . . . .
C35 C 0.8660(3) -0.5399(3) 0.65203(14) 0.0264(8) Uani 1 1 d . . . . .
H35 H 0.858569 -0.613789 0.653149 0.032 Uiso 1 1 calc R . . . .
C36 C 0.8868(2) -0.4943(3) 0.61136(12) 0.0210(7) Uani 1 1 d . . . . .
C37 C 0.8929(2) -0.3825(3) 0.61010(12) 0.0208(7) Uani 1 1 d . . . . .
C38 C 0.8894(3) -0.3397(4) 0.77436(16) 0.0403(11) Uani 1 1 d . . . . .
H38 H 0.924516 -0.402070 0.778134 0.048 Uiso 1 1 calc R . . . .
C39 C 0.8755(4) -0.2871(4) 0.81758(16) 0.0462(12) Uani 1 1 d . . . . .
C40 C 0.9096(4) -0.3168(5) 0.86500(18) 0.0623(17) Uani 1 1 d . . . . .
H40 H 0.945745 -0.377572 0.874084 0.075 Uiso 1 1 calc R . . . .
C41 C 0.8850(5) -0.2470(5) 0.89867(19) 0.0680(18) Uani 1 1 d . . . . .
H41 H 0.901650 -0.255991 0.932908 0.082 Uiso 1 1 calc R . . . .
C42 C 0.8351(4) -0.1665(5) 0.87652(19) 0.0595(16) Uani 1 1 d . . . . .
H42 H 0.813947 -0.110968 0.893488 0.071 Uiso 1 1 calc R . . . .
C43 C 0.8270(4) -0.8963(4) 0.6410(2) 0.0587(15) Uani 1 1 d . . . . .
H43A H 0.797808 -0.838164 0.654344 0.088 Uiso 1 1 calc GR . . . .
H43B H 0.872096 -0.929024 0.667111 0.088 Uiso 1 1 calc GR . . . .
H43C H 0.781363 -0.948408 0.626623 0.088 Uiso 1 1 calc GR . . . .
C44 C 0.8724(3) -0.8551(3) 0.60269(17) 0.0337(9) Uani 1 1 d . . . . .
C45 C 0.8583(3) -0.9064(3) 0.55824(16) 0.0357(10) Uani 1 1 d . . . . .
H45 H 0.815579 -0.962020 0.552698 0.043 Uiso 1 1 calc R . . . .
C46 C 0.9020(3) -0.8824(3) 0.52107(15) 0.0309(9) Uani 1 1 d . . . . .
C47 C 0.8806(4) -0.9472(3) 0.47539(17) 0.0428(11) Uani 1 1 d . . . . .
H47A H 0.859522 -0.901220 0.447337 0.064 Uiso 1 1 calc GR . . . .
H47B H 0.833353 -0.998270 0.477426 0.064 Uiso 1 1 calc GR . . . .
H47C H 0.935140 -0.984432 0.471646 0.064 Uiso 1 1 calc GR . . . .
C48 C 0.6061(4) -0.4325(4) 0.5425(2) 0.0554(14) Uani 1 1 d . . . . .
H48A H 0.637333 -0.412874 0.575511 0.083 Uiso 1 1 calc GR . . . .
H48B H 0.556670 -0.480960 0.543874 0.083 Uiso 1 1 calc GR . . . .
H48C H 0.581643 -0.369431 0.524361 0.083 Uiso 1 1 calc GR . . . .
C49 C 0.6714(3) -0.4849(3) 0.51744(16) 0.0323(9) Uani 1 1 d . . . . .
C50 C 0.6535(3) -0.5850(3) 0.49830(16) 0.0358(10) Uani 1 1 d . . . . .
H50 H 0.598355 -0.617213 0.500907 0.043 Uiso 1 1 calc R . . . .
C51 C 0.7111(3) -0.6419(3) 0.47540(15) 0.0303(9) Uani 1 1 d . . . . .
C52 C 0.6829(3) -0.7492(3) 0.4551(2) 0.0475(12) Uani 1 1 d . . . . .
H52A H 0.688033 -0.752566 0.421193 0.071 Uiso 1 1 calc GR . . . .
H52B H 0.620195 -0.762419 0.456904 0.071 Uiso 1 1 calc GR . . . .
H52C H 0.722258 -0.802398 0.474138 0.071 Uiso 1 1 calc GR . . . .
N7 N 0.9957(10) -0.9544(12) 0.7374(5) 0.0771(15) Uani 0.392(6) 1 d D U P B 1
C53 C 0.9650(13) -0.9488(16) 0.7719(6) 0.0771(15) Uani 0.392(6) 1 d D U P B 1
C54 C 0.9395(13) -0.9239(14) 0.8185(5) 0.0771(15) Uani 0.392(6) 1 d D U P B 1
H54A H 0.877529 -0.896763 0.811808 0.116 Uiso 0.392(6) 1 calc GR . P B 1
H54B H 0.980851 -0.870834 0.836174 0.116 Uiso 0.392(6) 1 calc GR . P B 1
H54C H 0.943234 -0.987664 0.838252 0.116 Uiso 0.392(6) 1 calc GR . P B 1
H8 H 0.959(4) -0.654(3) 0.487(2) 0.07(2) Uiso 1 1 d D . . . .
C0AA C 0.8534(7) -0.8992(9) 0.7775(4) 0.0771(15) Uani 0.608(6) 1 d D . P B 2
H0AA H 0.829508 -0.958780 0.756627 0.116 Uiso 0.608(6) 1 calc GR . P B 2
H0AB H 0.828929 -0.833699 0.761662 0.116 Uiso 0.608(6) 1 calc GR . P B 2
H0AC H 0.835627 -0.905978 0.808672 0.116 Uiso 0.608(6) 1 calc GR . P B 2
N2AA N 1.0216(7) -0.8894(8) 0.7584(4) 0.0771(15) Uani 0.608(6) 1 d D . P B 2
C1AA C 0.9569(8) -0.8978(10) 0.7863(5) 0.0771(15) Uani 0.608(6) 1 d D . P B 2

loop_
_atom_site_aniso_label
_atom_site_aniso_U_11
_atom_site_aniso_U_22
_atom_site_aniso_U_33
_atom_site_aniso_U_23
_atom_site_aniso_U_13
_atom_site_aniso_U_12
Er1 0.02055(10) 0.01847(9) 0.01816(8) -0.00015(5) 0.00695(6) -0.00075(6)
Er2 0.01715(10) 0.02033(9) 0.01891(8) 0.00038(6) 0.00687(6) 0.00015(6)
S1 0.0435(8) 0.0661(8) 0.0512(7) 0.0161(6) 0.0183(6) 0.0257(6)
S3 0.0543(8) 0.0501(7) 0.0373(6) -0.0115(5) 0.0049(6) 0.0195(6)
O1 0.0223(14) 0.0228(12) 0.0249(12) 0.0035(10) 0.0066(11) 0.0041(10)
O2 0.0249(15) 0.0249(13) 0.0177(11) -0.0020(9) 0.0055(10) -0.0066(10)
O3 0.0236(14) 0.0200(12) 0.0214(12) -0.0023(9) 0.0103(10) 0.0009(10)
O4 0.0337(17) 0.0230(13) 0.0383(15) 0.0015(11) 0.0183(13) -0.0030(12)
O5 0.0305(16) 0.0233(13) 0.0298(14) -0.0036(10) 0.0074(12) -0.0030(11)
O6 0.0200(15) 0.0319(14) 0.0368(15) 0.0052(11) 0.0127(12) 0.0010(11)
O7 0.0211(15) 0.0288(14) 0.0279(13) -0.0002(11) 0.0058(11) -0.0048(11)
O8 0.0179(13) 0.0189(12) 0.0180(11) -0.0021(9) 0.0061(10) -0.0002(10)
N1 0.0289(19) 0.0271(16) 0.0253(15) 0.0024(12) 0.0056(14) 0.0019(14)
N2 0.028(2) 0.0275(17) 0.048(2) 0.0010(15) 0.0042(17) 0.0045(15)
N3 0.0295(19) 0.0276(16) 0.0235(15) 0.0020(12) 0.0084(13) 0.0007(14)
N4 0.046(2) 0.038(2) 0.0270(17) -0.0073(15) -0.0015(16) 0.0103(18)
N5 0.0223(17) 0.0221(15) 0.0230(14) 0.0017(11) 0.0089(13) 0.0019(12)
N6 0.035(2) 0.0357(18) 0.0240(16) -0.0038(13) 0.0140(15) 0.0082(15)
C1 0.044(3) 0.031(2) 0.033(2) 0.0066(16) 0.0171(19) 0.0072(19)
C2 0.053(3) 0.032(2) 0.031(2) 0.0126(17) 0.015(2) 0.011(2)
C3 0.037(3) 0.025(2) 0.030(2) 0.0001(15) -0.0004(18) 0.0073(17)
C4 0.028(2) 0.0229(18) 0.0254(18) -0.0030(14) 0.0011(16) -0.0016(15)
C5 0.023(2) 0.0252(19) 0.037(2) -0.0036(15) 0.0008(17) 0.0005(15)
C6 0.023(2) 0.034(2) 0.045(2) 0.0011(17) 0.0135(19) 0.0032(17)
C7 0.025(2) 0.0275(19) 0.036(2) 0.0042(16) 0.0099(17) 0.0037(16)
C8 0.021(2) 0.0235(18) 0.0234(17) -0.0005(14) 0.0019(15) -0.0011(14)
C9 0.025(2) 0.0208(17) 0.0235(17) -0.0048(13) 0.0022(15) -0.0019(15)
C10 0.030(3) 0.032(2) 0.048(3) -0.0003(18) 0.005(2) 0.0037(18)
C11 0.036(3) 0.033(2) 0.048(3) 0.0031(19) 0.007(2) 0.0062(19)
C12 0.044(3) 0.061(3) 0.052(3) -0.007(2) 0.009(2) 0.016(3)
C13 0.034(3) 0.060(3) 0.067(3) -0.005(3) 0.014(3) 0.018(2)
C14 0.036(3) 0.061(3) 0.063(3) 0.012(2) 0.015(3) 0.022(2)
C15 0.039(3) 0.031(2) 0.0260(19) 0.0031(15) 0.0112(18) 0.0007(18)
C16 0.042(3) 0.040(2) 0.0211(18) 0.0047(16) 0.0100(17) 0.008(2)
C17 0.034(3) 0.043(2) 0.0195(18) -0.0013(16) 0.0021(17) 0.0070(19)
C18 0.027(2) 0.033(2) 0.0210(17) -0.0022(15) 0.0006(16) 0.0033(16)
C19 0.034(2) 0.034(2) 0.0237(18) -0.0077(16) 0.0009(17) 0.0039(18)
C20 0.035(3) 0.030(2) 0.033(2) -0.0039(16) 0.0036(18) -0.0024(18)
C21 0.029(2) 0.0266(19) 0.0250(18) -0.0020(14) 0.0045(16) -0.0021(16)
C22 0.022(2) 0.0273(19) 0.0209(17) -0.0058(14) 0.0017(15) -0.0034(15)
C23 0.026(2) 0.0289(19) 0.0201(17) 0.0004(14) 0.0008(15) 0.0024(16)
S2 0.0668(10) 0.0437(7) 0.0358(6) -0.0065(5) 0.0154(6) 0.0013(6)
C24 0.036(3) 0.042(3) 0.027(2) -0.005(2) 0.006(2) -0.003(2)
C25 0.0668(10) 0.0437(7) 0.0358(6) -0.0065(5) 0.0154(6) 0.0013(6)
C26 0.0668(10) 0.0437(7) 0.0358(6) -0.0065(5) 0.0154(6) 0.0013(6)
C27 0.0668(10) 0.0437(7) 0.0358(6) -0.0065(5) 0.0154(6) 0.0013(6)
C28 0.0668(10) 0.0437(7) 0.0358(6) -0.0065(5) 0.0154(6) 0.0013(6)
S2' 0.0668(10) 0.0437(7) 0.0358(6) -0.0065(5) 0.0154(6) 0.0013(6)
C24' 0.013(14) 0.054(17) 0.016(10) -0.009(10) -0.004(10) 0.004(11)
C25' 0.0668(10) 0.0437(7) 0.0358(6) -0.0065(5) 0.0154(6) 0.0013(6)
C26' 0.0668(10) 0.0437(7) 0.0358(6) -0.0065(5) 0.0154(6) 0.0013(6)
C27' 0.0668(10) 0.0437(7) 0.0358(6) -0.0065(5) 0.0154(6) 0.0013(6)
C28' 0.0668(10) 0.0437(7) 0.0358(6) -0.0065(5) 0.0154(6) 0.0013(6)
C29 0.028(2) 0.0233(18) 0.0286(18) 0.0041(14) 0.0095(16) 0.0055(15)
C30 0.031(2) 0.0219(18) 0.036(2) -0.0006(15) 0.0123(18) 0.0042(16)
C31 0.029(2) 0.0254(18) 0.033(2) -0.0069(15) 0.0099(17) 0.0042(16)
C32 0.022(2) 0.0262(18) 0.0248(17) 0.0000(14) 0.0103(15) 0.0041(15)
C33 0.027(2) 0.031(2) 0.0242(18) -0.0026(14) 0.0114(16) 0.0072(16)
C34 0.031(2) 0.036(2) 0.0224(18) 0.0058(15) 0.0132(17) 0.0073(17)
C35 0.031(2) 0.0243(18) 0.0278(18) 0.0000(14) 0.0150(17) 0.0015(16)
C36 0.0191(19) 0.0258(18) 0.0204(16) -0.0012(13) 0.0090(14) 0.0025(14)
C37 0.0170(19) 0.0254(18) 0.0230(16) -0.0003(14) 0.0109(14) 0.0015(14)
C38 0.040(3) 0.050(3) 0.032(2) -0.0038(19) 0.010(2) 0.019(2)
C39 0.052(3) 0.055(3) 0.031(2) -0.002(2) 0.009(2) 0.022(2)
C40 0.073(4) 0.079(4) 0.034(2) -0.006(2) 0.008(3) 0.035(3)
C41 0.085(5) 0.086(4) 0.031(2) -0.011(3) 0.010(3) 0.027(4)
C42 0.066(4) 0.069(4) 0.041(3) -0.019(2) 0.007(3) 0.025(3)
C43 0.064(4) 0.044(3) 0.082(4) 0.004(3) 0.047(3) -0.015(3)
C44 0.033(2) 0.0218(19) 0.050(3) 0.0076(17) 0.016(2) 0.0011(16)
C45 0.035(3) 0.0211(19) 0.050(3) 0.0010(17) 0.007(2) -0.0075(17)
C46 0.028(2) 0.0190(18) 0.041(2) -0.0017(16) -0.0005(18) 0.0029(16)
C47 0.046(3) 0.031(2) 0.048(3) -0.0114(19) 0.003(2) -0.007(2)
C48 0.044(3) 0.046(3) 0.089(4) 0.001(3) 0.043(3) 0.002(2)
C49 0.023(2) 0.034(2) 0.042(2) 0.0139(17) 0.0114(18) 0.0059(17)
C50 0.023(2) 0.034(2) 0.052(3) 0.0098(19) 0.0127(19) -0.0037(17)
C51 0.024(2) 0.031(2) 0.034(2) 0.0102(16) 0.0009(17) -0.0036(16)
C52 0.033(3) 0.035(2) 0.074(4) 0.000(2) 0.012(2) -0.010(2)
N7 0.0772(16) 0.0773(16) 0.0777(16) 0.0014(8) 0.0192(8) 0.0008(8)
C53 0.0772(16) 0.0773(16) 0.0777(16) 0.0014(8) 0.0192(8) 0.0008(8)
C54 0.0772(16) 0.0773(16) 0.0777(16) 0.0014(8) 0.0192(8) 0.0008(8)
C0AA 0.0772(16) 0.0773(16) 0.0777(16) 0.0014(8) 0.0192(8) 0.0008(8)
N2AA 0.0772(16) 0.0773(16) 0.0777(16) 0.0014(8) 0.0192(8) 0.0008(8)
C1AA 0.0772(16) 0.0773(16) 0.0777(16) 0.0014(8) 0.0192(8) 0.0008(8)

loop_
_atom_type_symbol
_atom_type_description
_atom_type_scat_dispersion_real
_atom_type_scat_dispersion_imag
_atom_type_scat_source
C C 0.0033 0.0016 'International Tables Vol C Tables 4.2.6.8 and 6.1.1.4'
H H 0.0000 0.0000 'International Tables Vol C Tables 4.2.6.8 and 6.1.1.4'
Er Er -0.2586 4.9576 'International Tables Vol C Tables 4.2.6.8 and 6.1.1.4'
N N 0.0061 0.0033 'International Tables Vol C Tables 4.2.6.8 and 6.1.1.4'
O O 0.0106 0.0060 'International Tables Vol C Tables 4.2.6.8 and 6.1.1.4'
S S 0.1246 0.1234 'International Tables Vol C Tables 4.2.6.8 and 6.1.1.4'

loop_
_geom_angle_atom_site_label_1
_geom_angle_atom_site_label_2
_geom_angle_atom_site_label_3
_geom_angle
_geom_angle_site_symmetry_1
_geom_angle_site_symmetry_3
_geom_angle_publ_flag
Er2 Er1 Er2 61.860(11) 3_746 . ?
Er2 Er1 H8 45.5(12) . . ?
Er2 Er1 H8 54.0(12) 3_746 . ?
O1 Er1 Er2 102.27(6) . . ?
O1 Er1 Er2 42.88(6) . 3_746 ?
O1 Er1 O3 134.54(8) . . ?
O1 Er1 N1 66.48(10) . . ?
O1 Er1 N3 109.20(10) . . ?
O1 Er1 H8 73.2(15) . . ?
O2 Er1 Er2 42.15(6) . 3_746 ?
O2 Er1 Er2 69.88(6) . . ?
O2 Er1 O1 67.69(9) . . ?
O2 Er1 O3 78.24(9) . . ?
O2 Er1 N1 108.40(10) . . ?
O2 Er1 N3 66.95(9) . . ?
O2 Er1 H8 90.3(9) . . ?
O3 Er1 Er2 91.67(6) . 3_746 ?
O3 Er1 Er2 35.56(6) . . ?
O3 Er1 N1 156.79(10) . . ?
O3 Er1 N3 82.33(9) . . ?
O3 Er1 H8 77.9(14) . . ?
O4 Er1 Er2 109.79(7) . . ?
O4 Er1 Er2 169.16(7) . 3_746 ?
O4 Er1 O1 141.10(9) . . ?
O4 Er1 O2 144.31(9) . . ?
O4 Er1 O3 83.19(9) . . ?
O4 Er1 O5 75.16(10) . . ?
O4 Er1 O8 128.03(10) . . ?
O4 Er1 N1 78.98(11) . . ?
O4 Er1 N3 80.64(10) . . ?
O4 Er1 H8 115.3(12) . . ?
O5 Er1 Er2 92.51(7) . . ?
O5 Er1 Er2 97.63(7) . 3_746 ?
O5 Er1 O1 82.13(9) . . ?
O5 Er1 O2 139.77(9) . . ?
O5 Er1 O3 108.54(9) . . ?
O5 Er1 N1 81.15(10) . . ?
O5 Er1 N3 151.81(10) . . ?
O5 Er1 H8 54.7(8) . . ?
O8 Er1 Er2 34.06(6) . . ?
O8 Er1 Er2 41.18(6) . 3_746 ?
O8 Er1 O1 72.13(8) . . ?
O8 Er1 O2 72.62(8) . . ?
O8 Er1 O3 69.49(8) . . ?
O8 Er1 O5 73.19(9) . . ?
O8 Er1 N1 133.61(9) . . ?
O8 Er1 N3 134.45(9) . . ?
O8 Er1 H8 18.5(7) . . ?
N1 Er1 Er2 108.25(8) . 3_746 ?
N1 Er1 Er2 167.64(8) . . ?
N1 Er1 H8 123.3(13) . . ?
N3 Er1 Er2 109.33(7) . . ?
N3 Er1 Er2 108.21(7) . 3_746 ?
N3 Er1 N1 80.22(10) . . ?
N3 Er1 H8 152.5(8) . . ?
Er1 Er2 Er1 118.139(10) 3_746 . ?
Er1 Er2 Er2 63.184(8) 3_746 3_746 ?
Er2 Er2 Er1 54.955(6) 3_746 . ?
O1 Er2 Er1 42.05(6) 3_746 3_746 ?
O1 Er2 Er1 154.09(6) 3_746 . ?
O1 Er2 Er2 102.76(6) 3_746 3_746 ?
O1 Er2 N5 77.23(9) 3_746 . ?
O2 Er2 Er1 41.97(6) 3_746 3_746 ?
O2 Er2 Er1 110.88(6) 3_746 . ?
O2 Er2 Er2 70.75(6) 3_746 3_746 ?
O2 Er2 O1 66.95(8) 3_746 3_746 ?
O2 Er2 N5 137.58(9) 3_746 . ?
O3 Er2 Er1 143.13(6) . 3_746 ?
O3 Er2 Er1 36.24(6) . . ?
O3 Er2 Er2 85.78(6) . 3_746 ?
O3 Er2 O1 144.20(8) . 3_746 ?
O3 Er2 O2 146.36(8) . 3_746 ?
O3 Er2 N5 67.18(9) . . ?
O6 Er2 Er1 126.11(7) . 3_746 ?
O6 Er2 Er1 114.88(7) . . ?
O6 Er2 Er2 166.65(7) . 3_746 ?
O6 Er2 O1 84.57(9) . 3_746 ?
O6 Er2 O2 122.59(9) . 3_746 ?
O6 Er2 O3 81.88(9) . . ?
O6 Er2 O7 73.75(10) . . ?
O6 Er2 O8 143.94(9) . 3_746 ?
O6 Er2 O8 140.67(9) . . ?
O6 Er2 N5 73.47(10) . . ?
O7 Er2 Er1 81.40(6) . . ?
O7 Er2 Er1 122.60(6) . 3_746 ?
O7 Er2 Er2 110.42(7) . 3_746 ?
O7 Er2 O1 122.10(9) . 3_746 ?
O7 Er2 O2 80.91(9) . 3_746 ?
O7 Er2 O3 85.37(9) . . ?
O7 Er2 O8 141.79(9) . 3_746 ?
O7 Er2 N5 139.58(10) . . ?
O8 Er2 Er1 83.90(6) 3_746 . ?
O8 Er2 Er1 91.85(6) . 3_746 ?
O8 Er2 Er1 40.36(6) 3_746 3_746 ?
O8 Er2 Er1 33.80(6) . . ?
O8 Er2 Er2 35.81(6) . 3_746 ?
O8 Er2 Er2 35.41(6) 3_746 3_746 ?
O8 Er2 O1 133.90(9) . 3_746 ?
O8 Er2 O1 70.79(9) 3_746 3_746 ?
O8 Er2 O2 71.79(8) 3_746 3_746 ?
O8 Er2 O2 77.11(8) . 3_746 ?
O8 Er2 O3 69.92(8) . . ?
O8 Er2 O3 102.77(8) 3_746 . ?
O8 Er2 O7 77.09(9) . . ?
O8 Er2 O8 71.22(10) . 3_746 ?
O8 Er2 N5 116.81(9) . . ?
O8 Er2 N5 75.62(9) 3_746 . ?
N5 Er2 Er1 95.87(7) . 3_746 ?
N5 Er2 Er1 91.55(7) . . ?
N5 Er2 Er2 97.03(7) . 3_746 ?
C14 S1 C11 91.9(3) . . ?
C39 S3 C42 91.3(2) . . ?
Er1 O1 Er2 95.07(9) . 3_746 ?
C8 O1 Er1 122.5(2) . . ?
C8 O1 Er2 140.1(2) . 3_746 ?
Er1 O2 Er2 95.88(8) . 3_746 ?
C22 O2 Er1 118.7(2) . . ?
C22 O2 Er2 144.4(2) . 3_746 ?
Er2 O3 Er1 108.20(9) . . ?
C36 O3 Er1 126.8(2) . . ?
C36 O3 Er2 117.7(2) . . ?
C44 O4 Er1 135.6(3) . . ?
C46 O5 Er1 134.6(3) . . ?
C49 O6 Er2 136.0(3) . . ?
C51 O7 Er2 135.4(3) . . ?
Er1 O8 Er2 112.13(9) . . ?
Er1 O8 Er2 98.45(9) . 3_746 ?
Er1 O8 H8 97(5) . . ?
Er2 O8 Er2 108.78(10) . 3_746 ?
Er2 O8 H8 113(5) . . ?
Er2 O8 H8 125(5) 3_746 . ?
C1 N1 Er1 126.2(3) . . ?
C1 N1 C9 118.0(3) . . ?
C9 N1 Er1 115.7(2) . . ?
C10 N2 C5 118.3(4) . . ?
C15 N3 Er1 126.5(3) . . ?
C15 N3 C23 118.6(3) . . ?
C23 N3 Er1 113.2(2) . . ?
C24 N4 C19 122.5(4) . . ?
C24' N4 C19 113.0(9) . . ?
C29 N5 Er2 128.8(2) . . ?
C29 N5 C37 117.8(3) . . ?
C37 N5 Er2 112.6(2) . . ?
C38 N6 C33 117.3(3) . . ?
N1 C1 H1 118.2 . . ?
N1 C1 C2 123.6(4) . . ?
C2 C1 H1 118.2 . . ?
C1 C2 H2 120.4 . . ?
C3 C2 C1 119.3(4) . . ?
C3 C2 H2 120.4 . . ?
C2 C3 H3 120.1 . . ?
C2 C3 C4 119.8(4) . . ?
C4 C3 H3 120.1 . . ?
C3 C4 C5 123.5(4) . . ?
C3 C4 C9 117.3(4) . . ?
C5 C4 C9 119.2(3) . . ?
N2 C5 C4 118.4(4) . . ?
C6 C5 N2 123.3(4) . . ?
C6 C5 C4 118.0(4) . . ?
C5 C6 H6 118.3 . . ?
C5 C6 C7 123.3(4) . . ?
C7 C6 H6 118.3 . . ?
C6 C7 H7 119.7 . . ?
C8 C7 C6 120.5(4) . . ?
C8 C7 H7 119.7 . . ?
O1 C8 C7 123.8(3) . . ?
O1 C8 C9 118.6(3) . . ?
C7 C8 C9 117.6(3) . . ?
N1 C9 C4 122.1(3) . . ?
N1 C9 C8 116.6(3) . . ?
C4 C9 C8 121.3(4) . . ?
N2 C10 H10 118.2 . . ?
N2 C10 C11 123.6(4) . . ?
C11 C10 H10 118.2 . . ?
C10 C11 S1 122.7(4) . . ?
C12 C11 S1 110.4(4) . . ?
C12 C11 C10 126.6(5) . . ?
C11 C12 H12 123.3 . . ?
C11 C12 C13 113.4(5) . . ?
C13 C12 H12 123.3 . . ?
C12 C13 H13 123.7 . . ?
C14 C13 C12 112.7(5) . . ?
C14 C13 H13 123.7 . . ?
S1 C14 H14 124.2 . . ?
C13 C14 S1 111.6(4) . . ?
C13 C14 H14 124.2 . . ?
N3 C15 H15 118.4 . . ?
N3 C15 C16 123.3(4) . . ?
C16 C15 H15 118.4 . . ?
C15 C16 H16 120.5 . . ?
C17 C16 C15 119.1(4) . . ?
C17 C16 H16 120.5 . . ?
C16 C17 H17 120.1 . . ?
C16 C17 C18 119.7(4) . . ?
C18 C17 H17 120.1 . . ?
C17 C18 C19 122.9(4) . . ?
C23 C18 C17 117.5(4) . . ?
C23 C18 C19 119.5(4) . . ?
N4 C19 C18 115.9(4) . . ?
C20 C19 N4 125.6(4) . . ?
C20 C19 C18 118.3(3) . . ?
C19 C20 H20 118.9 . . ?
C19 C20 C21 122.1(4) . . ?
C21 C20 H20 118.9 . . ?
C20 C21 H21 119.4 . . ?
C22 C21 C20 121.2(4) . . ?
C22 C21 H21 119.4 . . ?
O2 C22 C21 124.6(3) . . ?
O2 C22 C23 117.9(3) . . ?
C21 C22 C23 117.5(3) . . ?
N3 C23 C18 121.6(3) . . ?
N3 C23 C22 117.2(3) . . ?
C18 C23 C22 121.2(3) . . ?
C28 S2 C25 92.0(3) . . ?
N4 C24 H24 119.0 . . ?
N4 C24 C25 122.0(5) . . ?
C25 C24 H24 119.0 . . ?
C24 C25 S2 120.5(4) . . ?
C26 C25 S2 111.5(4) . . ?
C26 C25 C24 128.1(5) . . ?
C25 C26 H26 123.5 . . ?
C25 C26 C27 113.0(5) . . ?
C27 C26 H26 123.5 . . ?
C26 C27 H27 123.8 . . ?
C28 C27 C26 112.4(5) . . ?
C28 C27 H27 123.8 . . ?
S2 C28 H28 124.4 . . ?
C27 C28 S2 111.1(4) . . ?
C27 C28 H28 124.4 . . ?
C25' S2' C28' 97.5(11) . . ?
N4 C24' H24' 119.9 . . ?
N4 C24' C25' 120.2(16) . . ?
C25' C24' H24' 119.9 . . ?
C24' C25' S2' 121.0(15) . . ?
C26' C25' S2' 105.4(15) . . ?
C26' C25' C24' 122(2) . . ?
C25' C26' H26' 129.1 . . ?
C25' C26' C27' 102(2) . . ?
C27' C26' H26' 129.1 . . ?
C26' C27' H27' 129.5 . . ?
C28' C27' C26' 101(2) . . ?
C28' C27' H27' 129.5 . . ?
S2' C28' H28' 127.0 . . ?
C27' C28' S2' 106.0(18) . . ?
C27' C28' H28' 127.0 . . ?
N5 C29 H29 118.4 . . ?
N5 C29 C30 123.2(3) . . ?
C30 C29 H29 118.4 . . ?
C29 C30 H30 120.3 . . ?
C31 C30 C29 119.4(4) . . ?
C31 C30 H30 120.3 . . ?
C30 C31 H31 120.1 . . ?
C30 C31 C32 119.8(3) . . ?
C32 C31 H31 120.1 . . ?
C31 C32 C33 124.1(3) . . ?
C31 C32 C37 117.2(3) . . ?
C37 C32 C33 118.6(3) . . ?
C32 C33 N6 117.3(3) . . ?
C34 C33 N6 123.1(3) . . ?
C34 C33 C32 119.5(3) . . ?
C33 C34 H34 119.1 . . ?
C33 C34 C35 121.7(3) . . ?
C35 C34 H34 119.1 . . ?
C34 C35 H35 119.6 . . ?
C36 C35 C34 120.8(3) . . ?
C36 C35 H35 119.6 . . ?
O3 C36 C35 123.1(3) . . ?
O3 C36 C37 119.0(3) . . ?
C35 C36 C37 117.8(3) . . ?
N5 C37 C32 122.4(3) . . ?
N5 C37 C36 116.3(3) . . ?
C32 C37 C36 121.2(3) . . ?
N6 C38 H38 118.4 . . ?
N6 C38 C39 123.1(4) . . ?
C39 C38 H38 118.4 . . ?
C38 C39 S3 121.9(3) . . ?
C40 C39 S3 111.3(4) . . ?
C40 C39 C38 126.8(4) . . ?
C39 C40 H40 123.7 . . ?
C39 C40 C41 112.5(5) . . ?
C41 C40 H40 123.7 . . ?
C40 C41 H41 124.0 . . ?
C42 C41 C40 112.0(5) . . ?
C42 C41 H41 124.0 . . ?
S3 C42 H42 123.6 . . ?
C41 C42 S3 112.8(4) . . ?
C41 C42 H42 123.6 . . ?
H43A C43 H43B 109.5 . . ?
H43A C43 H43C 109.5 . . ?
H43B C43 H43C 109.5 . . ?
C44 C43 H43A 109.5 . . ?
C44 C43 H43B 109.5 . . ?
C44 C43 H43C 109.5 . . ?
O4 C44 C43 116.6(4) . . ?
O4 C44 C45 124.4(4) . . ?
C45 C44 C43 119.0(4) . . ?
C44 C45 H45 117.5 . . ?
C44 C45 C46 125.0(4) . . ?
C46 C45 H45 117.5 . . ?
O5 C46 C45 125.1(4) . . ?
O5 C46 C47 116.4(4) . . ?
C45 C46 C47 118.5(4) . . ?
C46 C47 H47A 109.5 . . ?
C46 C47 H47B 109.5 . . ?
C46 C47 H47C 109.5 . . ?
H47A C47 H47B 109.5 . . ?
H47A C47 H47C 109.5 . . ?
H47B C47 H47C 109.5 . . ?
H48A C48 H48B 109.5 . . ?
H48A C48 H48C 109.5 . . ?
H48B C48 H48C 109.5 . . ?
C49 C48 H48A 109.5 . . ?
C49 C48 H48B 109.5 . . ?
C49 C48 H48C 109.5 . . ?
O6 C49 C48 115.9(4) . . ?
O6 C49 C50 124.1(4) . . ?
C50 C49 C48 120.0(4) . . ?
C49 C50 H50 117.7 . . ?
C49 C50 C51 124.5(4) . . ?
C51 C50 H50 117.7 . . ?
O7 C51 C50 124.4(4) . . ?
O7 C51 C52 116.2(4) . . ?
C50 C51 C52 119.4(4) . . ?
C51 C52 H52A 109.5 . . ?
C51 C52 H52B 109.5 . . ?
C51 C52 H52C 109.5 . . ?
H52A C52 H52B 109.5 . . ?
H52A C52 H52C 109.5 . . ?
H52B C52 H52C 109.5 . . ?
N7 C53 C54 168(2) . . ?
C53 C54 H54A 109.5 . . ?
C53 C54 H54B 109.5 . . ?
C53 C54 H54C 109.5 . . ?
H54A C54 H54B 109.5 . . ?
H54A C54 H54C 109.5 . . ?
H54B C54 H54C 109.5 . . ?
H0AA C0AA H0AB 109.5 . . ?
H0AA C0AA H0AC 109.5 . . ?
H0AB C0AA H0AC 109.5 . . ?
C1AA C0AA H0AA 109.5 . . ?
C1AA C0AA H0AB 109.5 . . ?
C1AA C0AA H0AC 109.5 . . ?
N2AA C1AA C0AA 137.3(11) . . ?

loop_
_geom_bond_atom_site_label_1
_geom_bond_atom_site_label_2
_geom_bond_distance
_geom_bond_site_symmetry_2
_geom_bond_publ_flag
Er1 Er2 3.4976(4) 3_746 ?
Er1 Er2 3.8127(4) . ?
Er1 O1 2.352(3) . ?
Er1 O2 2.351(2) . ?
Er1 O3 2.373(2) . ?
Er1 O4 2.279(3) . ?
Er1 O5 2.296(3) . ?
Er1 O8 2.290(2) . ?
Er1 N1 2.521(3) . ?
Er1 N3 2.492(3) . ?
Er1 H8 2.52(6) . ?
Er2 Er2 3.7672(7) 3_746 ?
Er2 O1 2.390(2) 3_746 ?
Er2 O2 2.360(2) 3_746 ?
Er2 O3 2.334(2) . ?
Er2 O6 2.286(3) . ?
Er2 O7 2.307(3) . ?
Er2 O8 2.305(2) . ?
Er2 O8 2.328(2) 3_746 ?
Er2 N5 2.520(3) . ?
S1 C11 1.719(5) . ?
S1 C14 1.717(5) . ?
S3 C39 1.705(5) . ?
S3 C42 1.712(5) . ?
O1 C8 1.319(4) . ?
O2 C22 1.325(4) . ?
O3 C36 1.337(4) . ?
O4 C44 1.271(5) . ?
O5 C46 1.261(5) . ?
O6 C49 1.262(5) . ?
O7 C51 1.259(5) . ?
O8 H8 0.81(2) . ?
N1 C1 1.322(5) . ?
N1 C9 1.368(5) . ?
N2 C5 1.415(5) . ?
N2 C10 1.280(6) . ?
N3 C15 1.322(5) . ?
N3 C23 1.367(5) . ?
N4 C19 1.414(5) . ?
N4 C24 1.240(5) . ?
N4 C24' 1.300(10) . ?
N5 C29 1.324(5) . ?
N5 C37 1.371(4) . ?
N6 C33 1.428(5) . ?
N6 C38 1.264(5) . ?
C1 H1 0.9500 . ?
C1 C2 1.398(6) . ?
C2 H2 0.9500 . ?
C2 C3 1.361(7) . ?
C3 H3 0.9500 . ?
C3 C4 1.411(6) . ?
C4 C5 1.419(6) . ?
C4 C9 1.422(5) . ?
C5 C6 1.370(6) . ?
C6 H6 0.9500 . ?
C6 C7 1.401(6) . ?
C7 H7 0.9500 . ?
C7 C8 1.382(6) . ?
C8 C9 1.429(5) . ?
C10 H10 0.9500 . ?
C10 C11 1.446(6) . ?
C11 C12 1.365(7) . ?
C12 H12 0.9500 . ?
C12 C13 1.410(7) . ?
C13 H13 0.9500 . ?
C13 C14 1.346(8) . ?
C14 H14 0.9500 . ?
C15 H15 0.9500 . ?
C15 C16 1.403(5) . ?
C16 H16 0.9500 . ?
C16 C17 1.356(6) . ?
C17 H17 0.9500 . ?
C17 C18 1.417(6) . ?
C18 C19 1.423(6) . ?
C18 C23 1.416(5) . ?
C19 C20 1.382(6) . ?
C20 H20 0.9500 . ?
C20 C21 1.402(5) . ?
C21 H21 0.9500 . ?
C21 C22 1.388(5) . ?
C22 C23 1.429(5) . ?
S2 C25 1.711(5) . ?
S2 C28 1.704(5) . ?
C24 H24 0.9500 . ?
C24 C25 1.459(6) . ?
C25 C26 1.358(6) . ?
C26 H26 0.9500 . ?
C26 C27 1.401(8) . ?
C27 H27 0.9500 . ?
C27 C28 1.379(6) . ?
C28 H28 0.9500 . ?
S2' C25' 1.714(10) . ?
S2' C28' 1.718(10) . ?
C24' H24' 0.9500 . ?
C24' C25' 1.494(10) . ?
C25' C26' 1.367(10) . ?
C26' H26' 0.9500 . ?
C26' C27' 1.70(4) . ?
C27' H27' 0.9500 . ?
C27' C28' 1.409(7) . ?
C28' H28' 0.9500 . ?
C29 H29 0.9500 . ?
C29 C30 1.400(5) . ?
C30 H30 0.9500 . ?
C30 C31 1.360(6) . ?
C31 H31 0.9500 . ?
C31 C32 1.407(5) . ?
C32 C33 1.428(5) . ?
C32 C37 1.413(5) . ?
C33 C34 1.363(5) . ?
C34 H34 0.9500 . ?
C34 C35 1.414(5) . ?
C35 H35 0.9500 . ?
C35 C36 1.385(5) . ?
C36 C37 1.429(5) . ?
C38 H38 0.9500 . ?
C38 C39 1.449(6) . ?
C39 C40 1.376(7) . ?
C40 H40 0.9500 . ?
C40 C41 1.413(7) . ?
C41 H41 0.9500 . ?
C41 C42 1.344(8) . ?
C42 H42 0.9500 . ?
C43 H43A 0.9800 . ?
C43 H43B 0.9800 . ?
C43 H43C 0.9800 . ?
C43 C44 1.503(6) . ?
C44 C45 1.388(6) . ?
C45 H45 0.9500 . ?
C45 C46 1.396(6) . ?
C46 C47 1.505(6) . ?
C47 H47A 0.9800 . ?
C47 H47B 0.9800 . ?
C47 H47C 0.9800 . ?
C48 H48A 0.9800 . ?
C48 H48B 0.9800 . ?
C48 H48C 0.9800 . ?
C48 C49 1.498(6) . ?
C49 C50 1.389(6) . ?
C50 H50 0.9500 . ?
C50 C51 1.401(6) . ?
C51 C52 1.507(6) . ?
C52 H52A 0.9800 . ?
C52 H52B 0.9800 . ?
C52 H52C 0.9800 . ?
N7 C53 1.172(9) . ?
C53 C54 1.488(11) . ?
C54 H54A 0.9800 . ?
C54 H54B 0.9800 . ?
C54 H54C 0.9800 . ?
C0AA H0AA 0.9800 . ?
C0AA H0AB 0.9800 . ?
C0AA H0AC 0.9800 . ?
C0AA C1AA 1.537(13) . ?
N2AA C1AA 1.394(16) . ?

loop_
_geom_torsion_atom_site_label_1
_geom_torsion_atom_site_label_2
_geom_torsion_atom_site_label_3
_geom_torsion_atom_site_label_4
_geom_torsion
_geom_torsion_site_symmetry_1
_geom_torsion_site_symmetry_2
_geom_torsion_site_symmetry_3
_geom_torsion_site_symmetry_4
_geom_torsion_publ_flag
Er1 O1 C8 C7 178.6(3) . . . . ?
Er1 O1 C8 C9 -0.9(4) . . . . ?
Er1 O2 C22 C21 -159.7(3) . . . . ?
Er1 O2 C22 C23 21.4(4) . . . . ?
Er1 O3 C36 C35 -58.2(5) . . . . ?
Er1 O3 C36 C37 120.5(3) . . . . ?
Er1 O4 C44 C43 177.2(3) . . . . ?
Er1 O4 C44 C45 -0.6(7) . . . . ?
Er1 O5 C46 C45 -3.8(6) . . . . ?
Er1 O5 C46 C47 176.3(3) . . . . ?
Er1 N1 C1 C2 -179.4(3) . . . . ?
Er1 N1 C9 C4 178.8(3) . . . . ?
Er1 N1 C9 C8 -2.1(4) . . . . ?
Er1 N3 C15 C16 -163.4(3) . . . . ?
Er1 N3 C23 C18 162.3(3) . . . . ?
Er1 N3 C23 C22 -16.5(4) . . . . ?
Er2 O1 C8 C7 -23.6(6) 3_746 . . . ?
Er2 O1 C8 C9 156.9(3) 3_746 . . . ?
Er2 O2 C22 C21 5.2(7) 3_746 . . . ?
Er2 O2 C22 C23 -173.7(3) 3_746 . . . ?
Er2 O3 C36 C35 155.5(3) . . . . ?
Er2 O3 C36 C37 -25.8(4) . . . . ?
Er2 O6 C49 C48 165.4(3) . . . . ?
Er2 O6 C49 C50 -14.2(6) . . . . ?
Er2 O7 C51 C50 6.9(6) . . . . ?
Er2 O7 C51 C52 -172.4(3) . . . . ?
Er2 N5 C29 C30 168.7(3) . . . . ?
Er2 N5 C37 C32 -166.5(3) . . . . ?
Er2 N5 C37 C36 15.1(4) . . . . ?
S1 C11 C12 C13 0.6(6) . . . . ?
S3 C39 C40 C41 0.0(8) . . . . ?
O1 C8 C9 N1 2.0(5) . . . . ?
O1 C8 C9 C4 -178.8(3) . . . . ?
O2 C22 C23 N3 -1.9(5) . . . . ?
O2 C22 C23 C18 179.3(4) . . . . ?
O3 C36 C37 N5 5.5(5) . . . . ?
O3 C36 C37 C32 -172.9(3) . . . . ?
O4 C44 C45 C46 3.5(7) . . . . ?
O6 C49 C50 C51 1.4(7) . . . . ?
N1 C1 C2 C3 -0.3(7) . . . . ?
N2 C5 C6 C7 -174.6(4) . . . . ?
N2 C10 C11 S1 -1.1(7) . . . . ?
N2 C10 C11 C12 -174.9(5) . . . . ?
N3 C15 C16 C17 3.5(7) . . . . ?
N4 C19 C20 C21 -177.0(4) . . . . ?
N4 C24 C25 S2 4.7(9) . . . . ?
N4 C24 C25 C26 -175.2(6) . . . . ?
N4 C24' C25' S2' 11(4) . . . . ?
N4 C24' C25' C26' -126(2) . . . . ?
N5 C29 C30 C31 -2.9(6) . . . . ?
N6 C33 C34 C35 179.4(4) . . . . ?
N6 C38 C39 S3 -0.3(8) . . . . ?
N6 C38 C39 C40 -178.7(6) . . . . ?
C1 N1 C9 C4 -2.0(5) . . . . ?
C1 N1 C9 C8 177.2(3) . . . . ?
C1 C2 C3 C4 -0.5(6) . . . . ?
C2 C3 C4 C5 -177.8(4) . . . . ?
C2 C3 C4 C9 0.0(6) . . . . ?
C3 C4 C5 N2 -8.6(6) . . . . ?
C3 C4 C5 C6 177.2(4) . . . . ?
C3 C4 C9 N1 1.3(5) . . . . ?
C3 C4 C9 C8 -177.9(3) . . . . ?
C4 C5 C6 C7 -0.6(6) . . . . ?
C5 N2 C10 C11 169.1(4) . . . . ?
C5 C4 C9 N1 179.1(3) . . . . ?
C5 C4 C9 C8 0.0(5) . . . . ?
C5 C6 C7 C8 2.3(6) . . . . ?
C6 C7 C8 O1 177.8(4) . . . . ?
C6 C7 C8 C9 -2.7(6) . . . . ?
C7 C8 C9 N1 -177.6(3) . . . . ?
C7 C8 C9 C4 1.6(5) . . . . ?
C9 N1 C1 C2 1.4(6) . . . . ?
C9 C4 C5 N2 173.8(3) . . . . ?
C9 C4 C5 C6 -0.5(5) . . . . ?
C10 N2 C5 C4 151.8(4) . . . . ?
C10 N2 C5 C6 -34.3(6) . . . . ?
C10 C11 C12 C13 174.9(5) . . . . ?
C11 S1 C14 C13 0.2(5) . . . . ?
C11 C12 C13 C14 -0.4(7) . . . . ?
C12 C13 C14 S1 0.0(7) . . . . ?
C14 S1 C11 C10 -175.1(4) . . . . ?
C14 S1 C11 C12 -0.5(4) . . . . ?
C15 N3 C23 C18 -3.5(6) . . . . ?
C15 N3 C23 C22 177.7(4) . . . . ?
C15 C16 C17 C18 -4.1(7) . . . . ?
C16 C17 C18 C19 -178.4(4) . . . . ?
C16 C17 C18 C23 1.2(6) . . . . ?
C17 C18 C19 N4 -4.9(6) . . . . ?
C17 C18 C19 C20 178.8(4) . . . . ?
C17 C18 C23 N3 2.8(6) . . . . ?
C17 C18 C23 C22 -178.5(4) . . . . ?
C18 C19 C20 C21 -1.1(7) . . . . ?
C19 N4 C24 C25 176.0(5) . . . . ?
C19 N4 C24' C25' -165(2) . . . . ?
C19 C18 C23 N3 -177.7(4) . . . . ?
C19 C18 C23 C22 1.1(6) . . . . ?
C19 C20 C21 C22 2.6(7) . . . . ?
C20 C21 C22 O2 179.0(4) . . . . ?
C20 C21 C22 C23 -2.1(6) . . . . ?
C21 C22 C23 N3 179.1(4) . . . . ?
C21 C22 C23 C18 0.3(6) . . . . ?
C23 N3 C15 C16 0.4(6) . . . . ?
C23 C18 C19 N4 175.6(4) . . . . ?
C23 C18 C19 C20 -0.7(6) . . . . ?
S2 C25 C26 C27 1.0(8) . . . . ?
C24 N4 C19 C18 158.8(5) . . . . ?
C24 N4 C19 C20 -25.1(7) . . . . ?
C24 C25 C26 C27 -179.0(6) . . . . ?
C25 S2 C28 C27 -0.2(5) . . . . ?
C25 C26 C27 C28 -1.1(9) . . . . ?
C26 C27 C28 S2 0.8(7) . . . . ?
C28 S2 C25 C24 179.6(6) . . . . ?
C28 S2 C25 C26 -0.4(5) . . . . ?
S2' C25' C26' C27' 45(2) . . . . ?
C24' N4 C19 C18 -152.5(14) . . . . ?
C24' N4 C19 C20 23.5(14) . . . . ?
C24' C25' C26' C27' -172(2) . . . . ?
C25' S2' C28' C27' -14(3) . . . . ?
C25' C26' C27' C28' -56(3) . . . . ?
C26' C27' C28' S2' 38(3) . . . . ?
C28' S2' C25' C24' -166(3) . . . . ?
C28' S2' C25' C26' -22(2) . . . . ?
C29 N5 C37 C32 3.8(5) . . . . ?
C29 N5 C37 C36 -174.6(3) . . . . ?
C29 C30 C31 C32 1.7(6) . . . . ?
C30 C31 C32 C33 179.5(4) . . . . ?
C30 C31 C32 C37 2.0(6) . . . . ?
C31 C32 C33 N6 5.6(6) . . . . ?
C31 C32 C33 C34 -177.7(4) . . . . ?
C31 C32 C37 N5 -4.9(6) . . . . ?
C31 C32 C37 C36 173.4(4) . . . . ?
C32 C33 C34 C35 3.0(6) . . . . ?
C33 N6 C38 C39 -173.5(5) . . . . ?
C33 C32 C37 N5 177.4(3) . . . . ?
C33 C32 C37 C36 -4.3(6) . . . . ?
C33 C34 C35 C36 -1.2(6) . . . . ?
C34 C35 C36 O3 175.6(4) . . . . ?
C34 C35 C36 C37 -3.1(6) . . . . ?
C35 C36 C37 N5 -175.7(3) . . . . ?
C35 C36 C37 C32 5.9(5) . . . . ?
C37 N5 C29 C30 0.2(6) . . . . ?
C37 C32 C33 N6 -176.9(3) . . . . ?
C37 C32 C33 C34 -0.2(6) . . . . ?
C38 N6 C33 C32 -141.3(4) . . . . ?
C38 N6 C33 C34 42.2(6) . . . . ?
C38 C39 C40 C41 178.6(6) . . . . ?
C39 S3 C42 C41 -1.5(6) . . . . ?
C39 C40 C41 C42 -1.1(9) . . . . ?
C40 C41 C42 S3 1.7(8) . . . . ?
C42 S3 C39 C38 -177.9(5) . . . . ?
C42 S3 C39 C40 0.8(5) . . . . ?
C43 C44 C45 C46 -174.2(4) . . . . ?
C44 C45 C46 O5 -1.3(7) . . . . ?
C44 C45 C46 C47 178.6(4) . . . . ?
C48 C49 C50 C51 -178.2(4) . . . . ?
C49 C50 C51 O7 2.0(7) . . . . ?
C49 C50 C51 C52 -178.7(4) . . . . ?
